data_7114716
loop_
_publ_author_name
'Kumar, V. S. Senthil'
'Nangia, Ashwini'

_publ_section_title
;
 Inclusion adducts of
 4,4-bis(4\^a&#x20AC;&#x2122;-biphenylyl)cyclohexa-2,5-dienone: a clay
 mimic organic host
;
_journal_issue 22
_journal_name_full 'Chemical Communications'
_journal_page_first 2392
_journal_paper_doi 10.1039/b106598j
_journal_year 2001
_chemical_formula_moiety '(C30 H22 O) (C4 H10 O2)0.5'
_chemical_formula_sum 'C32 H27 O2'
_chemical_formula_weight 443.54
_chemical_melting_point 401.15
_chemical_name_common 4,4-bis(4'-biphenyl)-2,5-cyclohexadienone
_space_group_IT_number 15
_symmetry_cell_setting monoclinic
_symmetry_space_group_name_Hall '-C 2yc'
_symmetry_space_group_name_H-M 'C 1 2/c 1'
_atom_sites_solution_hydrogens geom
_atom_sites_solution_primary direct
_atom_sites_solution_secondary difmap
_audit_creation_method SHELXL-97
_cell_angle_alpha 90.00
_cell_angle_beta 97.72(3)
_cell_angle_gamma 90.00
_cell_formula_units_Z 8
_cell_length_a 25.464(5)
_cell_length_b 19.751(4)
_cell_length_c 9.770(2)
_cell_measurement_temperature 293(2)
_cell_volume 4869.2(17)
_computing_structure_refinement 'SHELXL-97 (Sheldrick, 1997)'
_computing_structure_solution 'SHELXS-97 (Sheldrick, 1990)'
_diffrn_ambient_temperature 293(2)
_diffrn_measured_fraction_theta_full 0.998
_diffrn_measured_fraction_theta_max 0.998
_diffrn_radiation_monochromator graphite
_diffrn_radiation_source 'fine-focus sealed tube'
_diffrn_radiation_type MoK\a
_diffrn_radiation_wavelength 0.71073
_diffrn_reflns_av_R_equivalents 0.0728
_diffrn_reflns_av_sigmaI/netI 0.1051
_diffrn_reflns_limit_h_max 32
_diffrn_reflns_limit_h_min -33
_diffrn_reflns_limit_k_max 26
_diffrn_reflns_limit_k_min -26
_diffrn_reflns_limit_l_max 12
_diffrn_reflns_limit_l_min 0
_diffrn_reflns_number 11573
_diffrn_reflns_theta_full 28.03
_diffrn_reflns_theta_max 28.03
_diffrn_reflns_theta_min 1.61
_exptl_absorpt_coefficient_mu 0.074
_exptl_crystal_density_diffrn 1.210
_exptl_crystal_density_method 'not measured'
_exptl_crystal_F_000 1880
_refine_diff_density_max 0.179
_refine_diff_density_min -0.194
_refine_diff_density_rms 0.039
_refine_ls_extinction_coef 0.0008(2)
_refine_ls_extinction_expression Fc^*^=kFc[1+0.001xFc^2^\l^3^/sin(2\q)]^-1/4^
_refine_ls_extinction_method SHELXL
_refine_ls_goodness_of_fit_ref 1.000
_refine_ls_hydrogen_treatment mixed
_refine_ls_matrix_type full
_refine_ls_number_parameters 308
_refine_ls_number_reflns 5886
_refine_ls_number_restraints 0
_refine_ls_restrained_S_all 1.000
_refine_ls_R_factor_all 0.2224
_refine_ls_R_factor_gt 0.0522
_refine_ls_shift/su_max 0.000
_refine_ls_shift/su_mean 0.000
_refine_ls_structure_factor_coef Fsqd
_refine_ls_weighting_details 'calc w=1/[\s^2^(Fo^2^)+(0.0618P)^2^+0.0000P] where P=(Fo^2^+2Fc^2^)/3'
_refine_ls_weighting_scheme calc
_refine_ls_wR_factor_gt 0.1077
_refine_ls_wR_factor_ref 0.2060
_reflns_number_gt 1352
_reflns_number_total 5886
_reflns_threshold_expression >2sigma(I)
_cod_data_source_file b106598j.txt
_cod_data_source_block dmoe
_cod_depositor_comments
;
The following automatic conversions were performed:

'_chemical_melting_point' value '128 C' was changed to '401.15' - it
was converted from degrees Celsius(C) to
Kelvins(K).

'_symmetry_cell_setting' value 'Monoclinic' changed to
'monoclinic' according to
/usr/data/users/saulius/automatic-downloads/retrospective/RSC/lib/dictionaries/cif_core.dic
dictionary named 'cif_core.dic' version 2.4.2 from 2011-04-26.

Automatic conversion script
Id: cif_fix_values 2281 2013-09-26 08:29:07Z andrius 

The following automatic conversions were performed:

data name '_atom_site_symmetry_multiplicit' was replaced with
'_atom_site_symmetry_multiplicity' as specified in the replacement
file 'data/replacement-values/replacement_tags.lst'.

Automatic conversion script
Id: cif_correct_tags 9268 2022-04-12 08:56:07Z antanas 
;
_cod_original_cell_volume 4868.9(17)
_cod_original_sg_symbol_H-M C2/c
_cod_database_code 7114716

loop_
_symmetry_equiv_pos_as_xyz
'x, y, z'
'-x, y, -z+1/2'
'x+1/2, y+1/2, z'
'-x+1/2, y+1/2, -z+1/2'
'-x, -y, -z'
'x, -y, z-1/2'
'-x+1/2, -y+1/2, -z'
'x+1/2, -y+1/2, z-1/2'

loop_
_atom_site_label
_atom_site_type_symbol
_atom_site_fract_x
_atom_site_fract_y
_atom_site_fract_z
_atom_site_U_iso_or_equiv
_atom_site_adp_type
_atom_site_occupancy
_atom_site_symmetry_multiplicity
_atom_site_calc_flag
_atom_site_refinement_flags
C4 C 0.45053(13) 0.19420(17) 0.4902(3) 0.0486(8) Uani 1 1 d .
C23 C 0.56083(15) 0.32226(18) 0.6005(4) 0.0645(11) Uani 1 1 d .
H23A H 0.5634 0.3660 0.6361 0.077 Uiso 1 1 calc R
O1 O 0.43270(12) -0.01450(15) 0.5234(4) 0.1056(12) Uani 1 1 d .
C21 C 0.60044(14) 0.22253(18) 0.5324(4) 0.0552(9) Uani 1 1 d .
H21A H 0.6303 0.1976 0.5191 0.066 Uiso 1 1 calc R
C25 C 0.65946(15) 0.31836(18) 0.6201(4) 0.0542(9) Uani 1 1 d .
C10 C 0.31988(14) 0.33329(17) 0.3731(4) 0.0518(9) Uani 1 1 d .
C20 C 0.55114(14) 0.19333(18) 0.5009(4) 0.0581(10) Uani 1 1 d .
H20A H 0.5486 0.1488 0.4695 0.070 Uiso 1 1 calc R
C5 C 0.44796(14) 0.14552(19) 0.3706(4) 0.0608(10) Uani 1 1 d .
H5A H 0.4504 0.1633 0.2836 0.073 Uiso 1 1 calc R
C22 C 0.60690(14) 0.28791(18) 0.5831(4) 0.0553(9) Uani 1 1 d .
C3 C 0.44564(13) 0.15733(19) 0.6226(4) 0.0566(9) Uani 1 1 d .
H3A H 0.4454 0.1830 0.7024 0.068 Uiso 1 1 calc R
C19 C 0.50536(14) 0.22878(17) 0.5151(3) 0.0502(9) Uani 1 1 d .
C11 C 0.36338(14) 0.33123(19) 0.3018(4) 0.0643(11) Uani 1 1 d .
H11A H 0.3644 0.3594 0.2259 0.077 Uiso 1 1 calc R
C7 C 0.40534(13) 0.24541(17) 0.4546(3) 0.0501(9) Uani 1 1 d .
C6 C 0.44250(15) 0.0796(2) 0.3812(5) 0.0704(12) Uani 1 1 d .
H6A H 0.4412 0.0533 0.3020 0.084 Uiso 1 1 calc R
C18 C 0.24075(15) 0.3996(2) 0.4199(4) 0.0678(11) Uani 1 1 d .
H18A H 0.2499 0.3912 0.5138 0.081 Uiso 1 1 calc R
C26 C 0.70526(16) 0.2806(2) 0.6453(4) 0.0680(11) Uani 1 1 d .
H26A H 0.7027 0.2337 0.6376 0.082 Uiso 1 1 calc R
C1 C 0.43845(15) 0.0464(2) 0.5124(5) 0.0731(12) Uani 1 1 d .
C2 C 0.44173(14) 0.09099(19) 0.6329(4) 0.0653(11) Uani 1 1 d .
H2A H 0.4410 0.0719 0.7197 0.078 Uiso 1 1 calc R
C8 C 0.36223(14) 0.24773(18) 0.5262(4) 0.0563(9) Uani 1 1 d .
H8A H 0.3615 0.2199 0.6027 0.068 Uiso 1 1 calc R
C27 C 0.75441(16) 0.3086(2) 0.6812(4) 0.0764(12) Uani 1 1 d .
H27A H 0.7842 0.2809 0.6955 0.092 Uiso 1 1 calc R
C12 C 0.40499(15) 0.28832(18) 0.3416(4) 0.0609(10) Uani 1 1 d .
H12A H 0.4337 0.2879 0.2918 0.073 Uiso 1 1 calc R
C24 C 0.51151(15) 0.29413(18) 0.5669(4) 0.0635(11) Uani 1 1 d .
H24A H 0.4816 0.3193 0.5791 0.076 Uiso 1 1 calc R
C13 C 0.27303(14) 0.37555(18) 0.3278(4) 0.0558(9) Uani 1 1 d .
C9 C 0.31998(15) 0.29094(19) 0.4858(4) 0.0630(10) Uani 1 1 d .
H9A H 0.2913 0.2914 0.5354 0.076 Uiso 1 1 calc R
C30 C 0.66633(16) 0.3875(2) 0.6356(4) 0.0736(12) Uani 1 1 d .
H30A H 0.6368 0.4155 0.6202 0.088 Uiso 1 1 calc R
C16 C 0.18095(17) 0.4483(2) 0.2368(6) 0.0820(14) Uani 1 1 d .
H16A H 0.1498 0.4715 0.2060 0.098 Uiso 1 1 calc R
C29 C 0.71542(19) 0.4164(2) 0.6730(5) 0.0850(14) Uani 1 1 d .
H29A H 0.7184 0.4631 0.6829 0.102 Uiso 1 1 calc R
C28 C 0.75973(18) 0.3770(2) 0.6958(4) 0.0783(13) Uani 1 1 d .
H28A H 0.7929 0.3964 0.7209 0.094 Uiso 1 1 calc R
C17 C 0.19522(17) 0.4358(2) 0.3755(6) 0.0813(13) Uani 1 1 d .
H17A H 0.1742 0.4518 0.4393 0.098 Uiso 1 1 calc R
C15 C 0.21304(18) 0.4261(2) 0.1453(5) 0.0808(13) Uani 1 1 d .
H15A H 0.2040 0.4356 0.0518 0.097 Uiso 1 1 calc R
C14 C 0.25856(16) 0.39004(19) 0.1884(4) 0.0702(11) Uani 1 1 d .
H14A H 0.2798 0.3753 0.1239 0.084 Uiso 1 1 calc R
O2 O 0.5516(3) 0.4738(3) 0.8015(7) 0.236(3) Uani 1 1 d .
C32 C 0.5236(4) 0.5264(3) 0.8051(13) 0.229(8) Uani 1 1 d .
H32A H 0.5452 0.5659 0.7934 0.275 Uiso 1 1 calc R
H32B H 0.5116 0.5297 0.8949 0.275 Uiso 1 1 calc R
C31 C 0.5947(3) 0.4671(4) 0.9054(9) 0.201(4) Uani 1 1 d .
H31A H 0.6130 0.4255 0.8926 0.301 Uiso 1 1 calc R
H31B H 0.5823 0.4666 0.9939 0.301 Uiso 1 1 calc R
H31C H 0.6185 0.5045 0.9011 0.301 Uiso 1 1 calc R

loop_
_atom_site_aniso_label
_atom_site_aniso_U_11
_atom_site_aniso_U_22
_atom_site_aniso_U_33
_atom_site_aniso_U_23
_atom_site_aniso_U_13
_atom_site_aniso_U_12
C4 0.057(2) 0.049(2) 0.0402(19) 0.0035(17) 0.0075(16) -0.0013(17)
C23 0.070(3) 0.051(2) 0.072(3) -0.010(2) 0.009(2) -0.003(2)
O1 0.105(2) 0.0557(19) 0.152(3) 0.000(2) 0.001(2) -0.0114(16)
C21 0.056(2) 0.056(2) 0.056(2) 0.0017(19) 0.0172(19) 0.0086(18)
C25 0.057(2) 0.058(2) 0.049(2) 0.0016(19) 0.0101(18) -0.0023(19)
C10 0.052(2) 0.058(2) 0.046(2) -0.0026(18) 0.0063(17) 0.0017(18)
C20 0.066(2) 0.051(2) 0.058(2) -0.0037(19) 0.012(2) -0.0015(19)
C5 0.060(2) 0.071(3) 0.051(2) -0.009(2) 0.0028(19) -0.001(2)
C22 0.060(2) 0.050(2) 0.057(2) 0.0038(18) 0.0125(19) -0.0019(19)
C3 0.053(2) 0.063(2) 0.053(2) 0.006(2) 0.0060(18) -0.0008(19)
C19 0.058(2) 0.048(2) 0.045(2) 0.0012(17) 0.0096(17) 0.0015(17)
C11 0.064(2) 0.072(3) 0.058(2) 0.017(2) 0.015(2) 0.009(2)
C7 0.056(2) 0.052(2) 0.042(2) 0.0031(17) 0.0057(17) 0.0038(17)
C6 0.069(3) 0.060(3) 0.082(3) -0.014(2) 0.008(2) -0.004(2)
C18 0.057(2) 0.083(3) 0.065(3) -0.006(2) 0.012(2) -0.002(2)
C26 0.067(3) 0.066(3) 0.071(3) 0.008(2) 0.011(2) 0.002(2)
C1 0.053(2) 0.056(3) 0.108(4) -0.005(3) 0.002(2) -0.002(2)
C2 0.059(2) 0.063(3) 0.073(3) 0.019(2) 0.005(2) -0.006(2)
C8 0.056(2) 0.070(2) 0.043(2) 0.0102(19) 0.0072(18) -0.004(2)
C27 0.060(3) 0.093(3) 0.074(3) 0.015(3) -0.002(2) 0.000(2)
C12 0.060(2) 0.073(3) 0.052(2) 0.006(2) 0.0190(19) 0.004(2)
C24 0.061(2) 0.056(2) 0.074(3) -0.006(2) 0.012(2) 0.005(2)
C13 0.054(2) 0.057(2) 0.056(2) -0.0045(19) 0.0062(19) -0.0038(19)
C9 0.059(2) 0.081(3) 0.050(2) 0.003(2) 0.0123(19) -0.002(2)
C30 0.063(3) 0.070(3) 0.088(3) -0.007(2) 0.008(2) -0.005(2)
C16 0.062(3) 0.078(3) 0.104(4) 0.009(3) 0.005(3) 0.009(2)
C29 0.082(3) 0.074(3) 0.098(4) -0.011(3) 0.009(3) -0.018(3)
C28 0.071(3) 0.097(3) 0.067(3) 0.002(3) 0.008(2) -0.024(3)
C17 0.059(3) 0.085(3) 0.104(4) -0.010(3) 0.026(3) 0.000(2)
C15 0.079(3) 0.083(3) 0.077(3) 0.011(3) 0.001(3) 0.010(3)
C14 0.070(3) 0.072(3) 0.069(3) 0.009(2) 0.010(2) 0.010(2)
O2 0.270(8) 0.207(6) 0.205(6) -0.090(5) -0.062(5) 0.067(5)
C32 0.267(17) 0.126(6) 0.32(2) -0.078(8) 0.136(14) 0.004(6)
C31 0.218(9) 0.214(9) 0.160(8) -0.067(7) -0.014(7) 0.001(7)

loop_
_atom_type_symbol
_atom_type_description
_atom_type_scat_dispersion_real
_atom_type_scat_dispersion_imag
_atom_type_scat_source
C C 0.0033 0.0016 'International Tables Vol C Tables 4.2.6.8 and 6.1.1.4'
H H 0.0000 0.0000 'International Tables Vol C Tables 4.2.6.8 and 6.1.1.4'
O O 0.0106 0.0060 'International Tables Vol C Tables 4.2.6.8 and 6.1.1.4'

loop_
_geom_angle_atom_site_label_1
_geom_angle_atom_site_label_2
_geom_angle_atom_site_label_3
_geom_angle
_geom_angle_site_symmetry_3
C3 C4 C5 111.0(3) .
C3 C4 C7 111.6(3) .
C5 C4 C7 106.9(3) .
C3 C4 C19 104.8(3) .
C5 C4 C19 110.4(3) .
C7 C4 C19 112.2(3) .
C24 C23 C22 122.4(4) .
C20 C21 C22 122.1(3) .
C26 C25 C30 115.1(4) .
C26 C25 C22 122.9(4) .
C30 C25 C22 122.0(4) .
C9 C10 C11 117.8(3) .
C9 C10 C13 119.8(3) .
C11 C10 C13 122.3(3) .
C21 C20 C19 121.4(3) .
C6 C5 C4 124.4(4) .
C23 C22 C21 116.0(3) .
C23 C22 C25 121.9(3) .
C21 C22 C25 122.1(3) .
C2 C3 C4 124.2(4) .
C20 C19 C24 116.9(3) .
C20 C19 C4 121.1(3) .
C24 C19 C4 121.6(3) .
C12 C11 C10 121.0(4) .
C8 C7 C12 117.5(3) .
C8 C7 C4 122.0(3) .
C12 C7 C4 120.4(3) .
C5 C6 C1 122.4(4) .
C13 C18 C17 121.4(4) .
C27 C26 C25 123.3(4) .
O1 C1 C6 123.1(4) .
O1 C1 C2 121.2(5) .
C6 C1 C2 115.7(4) .
C3 C2 C1 122.2(4) .
C7 C8 C9 121.0(3) .
C28 C27 C26 120.1(4) .
C11 C12 C7 121.6(3) .
C23 C24 C19 121.2(4) .
C18 C13 C14 117.6(4) .
C18 C13 C10 121.8(4) .
C14 C13 C10 120.5(4) .
C10 C9 C8 121.1(4) .
C29 C30 C25 122.3(4) .
C15 C16 C17 119.1(4) .
C28 C29 C30 120.5(4) .
C27 C28 C29 118.7(4) .
C16 C17 C18 120.1(4) .
C16 C15 C14 121.3(5) .
C15 C14 C13 120.4(4) .
C32 O2 C31 116.6(8) .
O2 C32 C32 112.3(8) 2_656

loop_
_geom_bond_atom_site_label_1
_geom_bond_atom_site_label_2
_geom_bond_distance
_geom_bond_site_symmetry_2
C4 C3 1.504(4) .
C4 C5 1.508(4) .
C4 C7 1.536(4) .
C4 C19 1.544(4) .
C23 C24 1.372(5) .
C23 C22 1.385(5) .
O1 C1 1.218(4) .
C21 C20 1.378(5) .
C21 C22 1.385(4) .
C25 C26 1.379(5) .
C25 C30 1.383(5) .
C25 C22 1.467(5) .
C10 C9 1.382(5) .
C10 C11 1.386(4) .
C10 C13 1.474(5) .
C20 C19 1.383(4) .
C5 C6 1.314(5) .
C3 C2 1.319(4) .
C19 C24 1.388(4) .
C11 C12 1.372(5) .
C7 C8 1.379(4) .
C7 C12 1.391(4) .
C6 C1 1.456(6) .
C18 C13 1.382(5) .
C18 C17 1.382(5) .
C26 C27 1.371(5) .
C1 C2 1.463(5) .
C8 C9 1.388(5) .
C27 C28 1.363(5) .
C13 C14 1.392(5) .
C30 C29 1.378(5) .
C16 C15 1.362(6) .
C16 C17 1.377(6) .
C29 C28 1.364(6) .
C15 C14 1.378(5) .
O2 C32 1.263(7) .
O2 C31 1.399(8) .
C32 C32 1.503(19) 2_656
